data_4115224
loop_
_publ_author_name
'Douglass F. Taber'
'Timothy D. Neubert'
'Arnold L. Rheingold'

_publ_section_title
;
 Synthesis of (-)-Morphine
;
_journal_name_full 'Journal of the American Chemical Society'
_journal_page_first 12416
_journal_page_last 12417
_journal_paper_doi 10.1021/ja027882h
_journal_volume 124
_journal_year 2002
_chemical_formula_sum 'C19 H23 Br N O4'
_chemical_formula_weight 409.29
_chemical_name_systematic
; 
 ? 
;
_space_group_IT_number 5
_symmetry_cell_setting monoclinic
_symmetry_space_group_name_Hall 'C 2y'
_symmetry_space_group_name_H-M 'C 1 2 1'
_atom_sites_solution_hydrogens geom
_atom_sites_solution_primary direct
_atom_sites_solution_secondary difmap
_audit_creation_method SHELXL-97
_cell_angle_alpha 90.00
_cell_angle_beta 98.800(5)
_cell_angle_gamma 90.00
_cell_formula_units_Z 4
_cell_length_a 14.771(3)
_cell_length_b 5.0353(8)
_cell_length_c 26.110(4)
_cell_measurement_temperature 100
_cell_volume 1919.1(6)
_computing_cell_refinement 'Bruker SMART'
_computing_data_collection 'Bruker SMART'
_computing_data_reduction 'Bruker SAINT'
_computing_molecular_graphics 'Bruker SHELXTL'
_computing_publication_material 'Bruker SHELXTL'
_computing_structure_refinement 'SHELXL-97 (Sheldrick, 1997)'
_computing_structure_solution 'SHELXS-97 (Sheldrick, 1990)'
_diffrn_ambient_temperature 100
_diffrn_measured_fraction_theta_full 0.938
_diffrn_measured_fraction_theta_max 0.938
_diffrn_measurement_device_type 'CCD area detector'
_diffrn_measurement_method 'phi and omega scans'
_diffrn_radiation_monochromator graphite
_diffrn_radiation_source 'fine-focus sealed tube'
_diffrn_radiation_type MoK\a
_diffrn_radiation_wavelength 0.71073
_diffrn_reflns_av_R_equivalents 0.0464
_diffrn_reflns_av_sigmaI/netI 0.0805
_diffrn_reflns_limit_h_max 19
_diffrn_reflns_limit_h_min -19
_diffrn_reflns_limit_k_max 6
_diffrn_reflns_limit_k_min -6
_diffrn_reflns_limit_l_max 34
_diffrn_reflns_limit_l_min -26
_diffrn_reflns_number 6005
_diffrn_reflns_theta_full 28.30
_diffrn_reflns_theta_max 28.30
_diffrn_reflns_theta_min 2.99
_exptl_absorpt_coefficient_mu 2.164
_exptl_absorpt_correction_type none
_exptl_crystal_density_diffrn 1.417
_exptl_crystal_density_meas 0
_exptl_crystal_F_000 844
_exptl_crystal_size_max 0.3
_exptl_crystal_size_mid 0.3
_exptl_crystal_size_min 0.1
_refine_diff_density_max 1.592
_refine_diff_density_min -0.393
_refine_diff_density_rms 0.098
_refine_ls_abs_structure_details 'Flack H D (1983), Acta Cryst. A39, 876-881'
_refine_ls_abs_structure_Flack 0.021(16)
_refine_ls_extinction_method none
_refine_ls_goodness_of_fit_ref 0.949
_refine_ls_hydrogen_treatment mixed
_refine_ls_matrix_type full
_refine_ls_number_parameters 226
_refine_ls_number_reflns 3910
_refine_ls_number_restraints 1
_refine_ls_restrained_S_all 0.949
_refine_ls_R_factor_all 0.0716
_refine_ls_R_factor_gt 0.0553
_refine_ls_shift/su_max 0.007
_refine_ls_shift/su_mean 0.000
_refine_ls_structure_factor_coef Fsqd
_refine_ls_weighting_details 'calc w=1/[\s^2^(Fo^2^)+(0.0785P)^2^+0.0000P] where P=(Fo^2^+2Fc^2^)/3'
_refine_ls_weighting_scheme calc
_refine_ls_wR_factor_gt 0.1298
_refine_ls_wR_factor_ref 0.1357
_reflns_number_gt 3029
_reflns_number_total 3910
_reflns_threshold_expression >2sigma(I)
_cod_data_source_file ja027882h-2_s1.cif
_cod_data_source_block tab16a
_cod_depositor_comments
;
The following automatic conversions were performed:

'_cell_measurement_temperature' value '100(0.1)' was changed to
'100.00(10)' - precision was
estimated.

'_diffrn_ambient_temperature' value '100(0.1)' was
changed to '100.00(10)' - precision was estimated.

Automatic conversion script
Id: cif_fix_values 1715 2011-07-08 13:25:40Z adriana 
;
_cod_original_cell_volume 1919.0(5)
_cod_database_code 4115224

loop_
_symmetry_equiv_pos_as_xyz
'x, y, z'
'-x, y, -z'
'x+1/2, y+1/2, z'
'-x+1/2, y+1/2, -z'

loop_
_atom_site_label
_atom_site_type_symbol
_atom_site_fract_x
_atom_site_fract_y
_atom_site_fract_z
_atom_site_U_iso_or_equiv
_atom_site_adp_type
_atom_site_occupancy
_atom_site_symmetry_multiplicity
_atom_site_calc_flag
_atom_site_refinement_flags
Br1 Br 0.85044(3) 0.97472(12) 0.708295(19) 0.04174(18) Uani 1 1 d .
N1 N 0.8823(3) 1.0509(7) 0.47939(17) 0.0252(10) Uani 1 1 d .
H1A H 0.8821 1.2126 0.4666 0.030 Uiso 1 1 calc R
O1 O 0.8813(2) 0.9348(8) 0.39765(13) 0.0272(8) Uani 1 1 d .
O2 O 0.8965(2) 0.6125(7) 0.45892(14) 0.0305(8) Uani 1 1 d .
O3 O 0.7385(5) 0.7117(16) 0.0562(3) 0.096(2) Uani 1 1 d .
O4 O 0.7371(19) 0.387(5) 0.1147(11) 0.153(13) Uiso 0.40(2) 1 d P
O4A O 0.7813(9) 0.337(2) 0.0880(5) 0.078(5) Uiso 0.60(2) 1 d P
C1 C 0.8591(3) 0.9987(14) 0.63607(18) 0.0298(11) Uani 1 1 d .
C2 C 0.9100(3) 1.2017(10) 0.6189(2) 0.0282(11) Uani 1 1 d .
H2A H 0.9388 1.3309 0.6425 0.034 Uiso 1 1 calc R
C3 C 0.9184(3) 1.2134(10) 0.5675(2) 0.0289(11) Uani 1 1 d .
H3A H 0.9531 1.3522 0.5554 0.035 Uiso 1 1 calc R
C4 C 0.8769(3) 1.0259(9) 0.53300(19) 0.0230(11) Uani 1 1 d .
C5 C 0.8256(3) 0.8220(10) 0.5512(2) 0.0290(11) Uani 1 1 d .
H5A H 0.7963 0.6925 0.5279 0.035 Uiso 1 1 calc R
C6 C 0.8176(3) 0.8103(11) 0.6032(2) 0.0306(12) Uani 1 1 d .
H6A H 0.7834 0.6718 0.6159 0.037 Uiso 1 1 calc R
C7 C 0.8877(3) 0.8469(10) 0.4465(2) 0.0257(11) Uani 1 1 d .
C8 C 0.8992(3) 0.7440(10) 0.3594(2) 0.0290(11) Uani 1 1 d .
H8A H 0.8601 0.5851 0.3608 0.035 Uiso 1 1 calc R
H8B H 0.9641 0.6878 0.3661 0.035 Uiso 1 1 calc R
C9 C 0.8783(4) 0.8734(11) 0.3076(2) 0.0337(12) Uani 1 1 d .
H9A H 0.9175 1.0324 0.3070 0.040 Uiso 1 1 calc R
H9B H 0.8136 0.9328 0.3019 0.040 Uiso 1 1 calc R
C10 C 0.8942(4) 0.6845(11) 0.2633(2) 0.0375(13) Uani 1 1 d .
H10A H 0.9591 0.6272 0.2693 0.045 Uiso 1 1 calc R
H10B H 0.8560 0.5242 0.2650 0.045 Uiso 1 1 calc R
C11 C 0.8731(4) 0.8002(13) 0.2095(2) 0.0405(14) Uani 1 1 d .
H11A H 0.9089 0.9685 0.2089 0.049 Uiso 1 1 calc R
C12 C 0.7722(4) 0.8678(17) 0.1945(3) 0.062(2) Uani 1 1 d .
H12A H 0.7539 0.9942 0.2196 0.094 Uiso 1 1 calc R
H12B H 0.7355 0.7056 0.1945 0.094 Uiso 1 1 calc R
H12C H 0.7621 0.9473 0.1599 0.094 Uiso 1 1 calc R
C13 C 0.9051(4) 0.6069(15) 0.1697(2) 0.0481(15) Uani 1 1 d .
H13A H 0.8751 0.4311 0.1731 0.058 Uiso 1 1 calc R
C14 C 1.0123(5) 0.5621(18) 0.1774(3) 0.072(3) Uani 1 1 d .
C15 C 1.0378(14) 0.586(7) 0.1254(8) 0.084(7) Uiso 0.55(5) 1 d P
C15A C 1.0228(10) 0.448(4) 0.1228(5) 0.038(6) Uiso 0.45(5) 1 d P
C16 C 0.9686(15) 0.684(8) 0.0866(7) 0.068(8) Uiso 0.50(7) 1 d P
C16A C 0.9545(14) 0.570(7) 0.0844(7) 0.061(8) Uiso 0.50(7) 1 d P
C17 C 0.8786(5) 0.7037(18) 0.1129(3) 0.0613(19) Uani 1 1 d .
C18 C 0.7941(8) 0.5667(18) 0.0859(3) 0.074(3) Uani 1 1 d .
C19 C 0.6571(6) 0.593(3) 0.0279(4) 0.104(4) Uani 1 1 d .
H19A H 0.6232 0.7267 0.0053 0.156 Uiso 1 1 calc R
H19B H 0.6184 0.5257 0.0523 0.156 Uiso 1 1 calc R
H19C H 0.6744 0.4461 0.0068 0.156 Uiso 1 1 calc R

loop_
_atom_site_aniso_label
_atom_site_aniso_U_11
_atom_site_aniso_U_22
_atom_site_aniso_U_33
_atom_site_aniso_U_23
_atom_site_aniso_U_13
_atom_site_aniso_U_12
Br1 0.0345(2) 0.0474(3) 0.0448(3) 0.0050(4) 0.01107(19) -0.0002(4)
N1 0.0229(19) 0.006(2) 0.047(3) 0.0029(15) 0.0068(18) 0.0006(14)
O1 0.0257(14) 0.015(2) 0.0410(18) -0.0012(15) 0.0049(12) 0.0032(14)
O2 0.0293(18) 0.0133(17) 0.050(2) 0.0003(16) 0.0091(16) 0.0006(14)
O3 0.088(4) 0.106(6) 0.089(4) 0.015(4) 0.000(4) -0.009(4)
C1 0.0217(18) 0.028(3) 0.040(2) -0.003(3) 0.0073(17) 0.005(3)
C2 0.021(2) 0.021(3) 0.041(3) -0.003(2) 0.000(2) -0.002(2)
C3 0.017(2) 0.019(3) 0.050(3) 0.000(2) 0.002(2) -0.0026(19)
C4 0.0137(17) 0.009(3) 0.046(3) 0.0039(19) 0.0038(17) 0.0050(17)
C5 0.021(2) 0.017(3) 0.049(3) -0.001(2) 0.006(2) -0.0012(19)
C6 0.020(2) 0.026(3) 0.047(3) 0.001(2) 0.008(2) -0.002(2)
C7 0.015(2) 0.014(2) 0.049(3) 0.000(2) 0.007(2) 0.0027(18)
C8 0.025(2) 0.016(2) 0.046(3) -0.004(2) 0.008(2) 0.002(2)
C9 0.028(2) 0.025(3) 0.048(3) -0.004(2) 0.005(2) 0.003(2)
C10 0.033(3) 0.029(3) 0.051(3) -0.004(3) 0.009(2) 0.001(2)
C11 0.036(3) 0.037(4) 0.049(4) 0.000(3) 0.008(3) 0.002(2)
C12 0.048(4) 0.085(6) 0.054(4) 0.010(4) 0.007(3) 0.022(4)
C13 0.046(3) 0.053(4) 0.046(4) 0.002(3) 0.008(3) 0.008(3)
C14 0.051(4) 0.101(8) 0.066(4) -0.018(4) 0.015(3) 0.024(4)
C17 0.057(4) 0.079(6) 0.047(4) -0.006(4) 0.009(3) 0.008(4)
C18 0.110(7) 0.045(5) 0.053(5) 0.000(3) -0.028(4) 0.002(4)
C19 0.062(5) 0.138(11) 0.104(7) -0.013(7) -0.009(5) -0.017(6)

loop_
_atom_type_symbol
_atom_type_description
_atom_type_scat_dispersion_real
_atom_type_scat_dispersion_imag
_atom_type_scat_source
C C 0.0033 0.0016 'International Tables Vol C Tables 4.2.6.8 and 6.1.1.4'
H H 0.0000 0.0000 'International Tables Vol C Tables 4.2.6.8 and 6.1.1.4'
N N 0.0061 0.0033 'International Tables Vol C Tables 4.2.6.8 and 6.1.1.4'
O O 0.0106 0.0060 'International Tables Vol C Tables 4.2.6.8 and 6.1.1.4'
Br Br -0.2901 2.4595 'International Tables Vol C Tables 4.2.6.8 and 6.1.1.4'

loop_
_geom_angle_atom_site_label_1
_geom_angle_atom_site_label_2
_geom_angle_atom_site_label_3
_geom_angle
C7 N1 C4 125.3(4)
C7 O1 C8 116.5(4)
C18 O3 C19 119.1(9)
O4A O4 C18 50.8(14)
O4 O4A C18 85.1(19)
C6 C1 C2 121.7(4)
C6 C1 Br1 119.1(4)
C2 C1 Br1 119.1(4)
C3 C2 C1 119.0(5)
C2 C3 C4 120.9(5)
C3 C4 C5 119.2(5)
C3 C4 N1 119.8(4)
C5 C4 N1 120.9(4)
C6 C5 C4 119.7(5)
C1 C6 C5 119.5(5)
O2 C7 O1 124.0(5)
O2 C7 N1 125.4(5)
O1 C7 N1 110.6(4)
O1 C8 C9 107.6(4)
C8 C9 C10 112.1(5)
C11 C10 C9 115.2(5)
C10 C11 C12 112.4(5)
C10 C11 C13 109.9(5)
C12 C11 C13 110.9(5)
C11 C13 C17 112.6(6)
C11 C13 C14 114.0(5)
C17 C13 C14 105.5(5)
C15 C14 C15A 27.6(11)
C15 C14 C13 105.3(9)
C15A C14 C13 100.0(7)
C15A C15 C16 95(3)
C15A C15 C14 84(3)
C16 C15 C14 115.5(16)
C15A C15 C16A 71(3)
C16 C15 C16A 23.8(10)
C14 C15 C16A 110.8(16)
C15 C15A C16A 80(3)
C15 C15A C14 69(2)
C16A C15A C14 108.7(14)
C15 C15A C16 59(3)
C16A C15A C16 21.4(9)
C14 C15A C16 98.7(14)
C16A C16 C15 87(4)
C16A C16 C17 79(3)
C15 C16 C17 105.9(15)
C16A C16 C15A 60(3)
C15 C16 C15A 26.2(13)
C17 C16 C15A 99.4(16)
C16 C16A C15A 98(3)
C16 C16A C15 70(3)
C15A C16A C15 28.6(11)
C16 C16A C17 79(3)
C15A C16A C17 108.8(12)
C15 C16A C17 101.8(16)
C18 C17 C13 112.0(7)
C18 C17 C16A 100.4(13)
C13 C17 C16A 102.8(8)
C18 C17 C16 117.2(14)
C13 C17 C16 106.7(8)
C16A C17 C16 22.1(8)
O4A C18 O3 120.1(12)
O4A C18 C17 123.8(12)
O3 C18 C17 115.8(8)
O4A C18 O4 44.1(12)
O3 C18 O4 106.8(13)
C17 C18 O4 121.7(11)

loop_
_geom_bond_atom_site_label_1
_geom_bond_atom_site_label_2
_geom_bond_distance
Br1 C1 1.913(5)
N1 C7 1.349(6)
N1 C4 1.420(7)
O1 C7 1.339(6)
O1 C8 1.439(6)
O2 C7 1.225(6)
O3 C18 1.270(11)
O3 C19 1.441(11)
O4 O4A 1.06(3)
O4 C18 1.51(3)
O4A C18 1.175(12)
C1 C6 1.361(8)
C1 C2 1.383(8)
C2 C3 1.368(7)
C3 C4 1.382(7)
C4 C5 1.402(6)
C5 C6 1.382(7)
C8 C9 1.490(8)
C9 C10 1.543(7)
C10 C11 1.509(8)
C11 C12 1.520(8)
C11 C13 1.549(9)
C13 C17 1.553(9)
C13 C14 1.580(9)
C14 C15 1.47(2)
C14 C15A 1.566(16)
C15 C15A 0.73(3)
C15 C16 1.41(3)
C15 C16A 1.50(3)
C15A C16A 1.45(2)
C15A C16 1.65(3)
C16 C16A 0.61(2)
C16 C17 1.59(2)
C16A C17 1.587(19)
C17 C18 1.504(12)
